data_4038903
loop_
_publ_author_name
'Zheng, Kuan'
'Shen, Defeng'
'Zhang, Bingbing'
'Hong, Ran'

_publ_section_title
;
 The Landscape of Lankacidin Biomimetic Synthesis: Structural Revisions
 and Biogenetic Implications.
;
_journal_name_full 'The Journal of organic chemistry'
_journal_paper_doi 10.1021/acs.joc.0c01930
_journal_year 2020
_chemical_absolute_configuration ad
_chemical_formula_moiety ' C24 H34 N O5'
_chemical_formula_sum 'C24 H34 N O5'
_chemical_formula_weight 416.52
_space_group_crystal_system orthorhombic
_space_group_IT_number 19
_space_group_name_Hall 'P 2ac 2ab'
_space_group_name_H-M_alt 'P 21 21 21'
_atom_sites_solution_hydrogens mixed
_audit_creation_method SHELXL-2016/6
_cell_angle_alpha 90
_cell_angle_beta 90
_cell_angle_gamma 90
_cell_formula_units_Z 4
_cell_length_a 5.9728(4)
_cell_length_b 12.6582(8)
_cell_length_c 31.5671(19)
_cell_measurement_reflns_used 1873
_cell_measurement_temperature 173(2)
_cell_measurement_theta_max 61.16
_cell_measurement_theta_min 2.80
_cell_volume 2386.6(3)
_computing_cell_refinement 'Bruker SAINT'
_computing_data_collection 'Bruker APEX2'
_computing_data_reduction 'Bruker SAINT'
_computing_molecular_graphics 'Bruker SHELXTL'
_computing_publication_material 'Bruker SHELXTL'
_computing_structure_refinement 'SHELXL-2014 (Sheldrick, 2014)'
_computing_structure_solution 'SHELXS-97 (Sheldrick 2008)'
_diffrn_ambient_temperature 173(2)
_diffrn_measured_fraction_theta_full 0.994
_diffrn_measured_fraction_theta_max 0.994
_diffrn_measurement_device_type 'CCD area detector'
_diffrn_measurement_method 'phi and omega scans'
_diffrn_radiation_type CuK\a
_diffrn_radiation_wavelength 1.54178
_diffrn_reflns_av_R_equivalents 0.0927
_diffrn_reflns_av_unetI/netI 0.0951
_diffrn_reflns_Laue_measured_fraction_full 0.994
_diffrn_reflns_Laue_measured_fraction_max 0.994
_diffrn_reflns_limit_h_max 7
_diffrn_reflns_limit_h_min -6
_diffrn_reflns_limit_k_max 15
_diffrn_reflns_limit_k_min -12
_diffrn_reflns_limit_l_max 37
_diffrn_reflns_limit_l_min -36
_diffrn_reflns_number 10982
_diffrn_reflns_point_group_measured_fraction_full 0.993
_diffrn_reflns_point_group_measured_fraction_max 0.993
_diffrn_reflns_theta_full 66.479
_diffrn_reflns_theta_max 66.479
_diffrn_reflns_theta_min 2.800
_diffrn_source 'sealed tube'
_exptl_absorpt_coefficient_mu 0.649
_exptl_absorpt_correction_type none
_exptl_crystal_colour colorless
_exptl_crystal_density_diffrn 1.159
_exptl_crystal_description block
_exptl_crystal_F_000 1056
_exptl_crystal_size_max 0.05
_exptl_crystal_size_mid 0.04
_exptl_crystal_size_min 0.03
_refine_diff_density_max 0.303
_refine_diff_density_min -0.156
_refine_diff_density_rms 0.043
_refine_ls_abs_structure_details
;
 Flack x determined using 762 quotients [(I+)-(I-)]/[(I+)+(I-)]
 (Parsons, Flack and Wagner, Acta Cryst. B69 (2013) 249-259).
;
_refine_ls_abs_structure_Flack 0.3(4)
_refine_ls_extinction_method none
_refine_ls_goodness_of_fit_ref 0.910
_refine_ls_hydrogen_treatment mixed
_refine_ls_matrix_type full
_refine_ls_number_parameters 284
_refine_ls_number_reflns 4172
_refine_ls_number_restraints 0
_refine_ls_restrained_S_all 0.910
_refine_ls_R_factor_all 0.0985
_refine_ls_R_factor_gt 0.0586
_refine_ls_shift/su_max 0.000
_refine_ls_shift/su_mean 0.000
_refine_ls_structure_factor_coef Fsqd
_refine_ls_weighting_details 'w=1/[\s^2^(Fo^2^)+(0.1000P)^2^] where P=(Fo^2^+2Fc^2^)/3'
_refine_ls_weighting_scheme calc
_refine_ls_wR_factor_gt 0.1533
_refine_ls_wR_factor_ref 0.1829
_reflns_Friedel_coverage 0.710
_reflns_Friedel_fraction_full 0.993
_reflns_Friedel_fraction_max 0.992
_reflns_number_gt 2651
_reflns_number_total 4172
_reflns_threshold_expression 'I > 2\s(I)'
_cod_data_source_file jo0c01930_si_001.cif
_cod_data_source_block a
_cod_original_formula_sum ' C24 H34 N O5'
_cod_database_code 4038903
_shelx_shelxl_version_number 2016/6
_shelx_space_group_comment
;
The symmetry employed for this shelxl refinement is uniquely defined
by the following loop, which should always be used as a source of
symmetry information in preference to the above space-group names.
They are only intended as comments.
;

loop_
_space_group_symop_operation_xyz
'x, y, z'
'-x+1/2, -y, z+1/2'
'-x, y+1/2, -z+1/2'
'x+1/2, -y+1/2, -z'

loop_
_atom_site_label
_atom_site_type_symbol
_atom_site_fract_x
_atom_site_fract_y
_atom_site_fract_z
_atom_site_U_iso_or_equiv
_atom_site_adp_type
_atom_site_occupancy
_atom_site_site_symmetry_order
_atom_site_calc_flag
_atom_site_refinement_flags_posn
_atom_site_refinement_flags_adp
_atom_site_refinement_flags_occupancy
_atom_site_disorder_assembly
_atom_site_disorder_group
O1 O 0.7240(7) 0.3254(3) 0.41921(16) 0.0759(11) Uani 1 1 d . . . . .
N1 N 0.5549(7) 0.1205(4) 0.40742(13) 0.0550(10) Uani 1 1 d . . . . .
C1 C 0.3342(9) 0.2844(4) 0.41894(17) 0.0564(12) Uani 1 1 d . . . . .
H1 H 0.205508 0.324277 0.406510 0.068 Uiso 1 1 calc R U . . .
O2 O 0.9197(7) 0.0326(4) 0.43259(16) 0.0726(11) Uani 1 1 d . . . . .
H2A H 1.041(15) 0.001(4) 0.432(3) 0.109 Uiso 1 1 calc R U . . .
C2 C 0.3760(9) 0.1885(4) 0.39041(17) 0.0562(12) Uani 1 1 d . . . . .
H2 H 0.235052 0.145844 0.389740 0.067 Uiso 1 1 calc R U . . .
O3 O 0.3529(7) -0.0313(3) 0.41066(14) 0.0689(10) Uani 1 1 d . . . . .
C3 C 0.4298(9) 0.2197(4) 0.34573(17) 0.0560(12) Uani 1 1 d . . . . .
H3 H 0.583302 0.230078 0.339024 0.067 Uiso 1 1 calc R U . . .
O4 O 0.2694(7) 0.2891(3) 0.16223(11) 0.0641(9) Uani 1 1 d . . . . .
H4 H 0.113(16) 0.302(5) 0.1546(16) 0.096 Uiso 1 1 calc R U . . .
C4 C 0.2835(9) 0.2341(4) 0.31476(16) 0.0525(12) Uani 1 1 d . . . . .
O5 O 0.1578(8) 0.7920(4) 0.37645(15) 0.0717(11) Uani 1 1 d . . . . .
C5 C 0.3602(9) 0.2742(4) 0.27323(17) 0.0567(12) Uani 1 1 d . . . . .
H5 H 0.515964 0.288016 0.270646 0.068 Uiso 1 1 calc R U . . .
C6 C 0.2365(9) 0.2929(4) 0.23919(16) 0.0557(11) Uani 1 1 d . . . . .
H6 H 0.084221 0.271303 0.239655 0.067 Uiso 1 1 calc R U . . .
C7 C 0.3222(9) 0.3462(5) 0.20003(17) 0.0593(12) Uani 1 1 d . . . . .
H7 H 0.488961 0.350098 0.202287 0.071 Uiso 1 1 calc R U . . .
C8 C 0.2326(11) 0.4600(5) 0.19738(18) 0.0655(13) Uani 1 1 d . . . . .
H8A H 0.295721 0.494674 0.171938 0.079 Uiso 1 1 calc R U . . .
H8B H 0.067821 0.457965 0.194157 0.079 Uiso 1 1 calc R U . . .
H8 H 0.276(16) 0.832(6) 0.378(3) 0.09(2) Uiso 1 1 d . . . . .
C9 C 0.2903(10) 0.5237(5) 0.23547(18) 0.0631(13) Uani 1 1 d . . . . .
H9 H 0.436466 0.553229 0.235831 0.076 Uiso 1 1 calc R U . . .
C10 C 0.1628(10) 0.5446(5) 0.26927(19) 0.0628(13) Uani 1 1 d . . . . .
C11 C 0.2586(10) 0.6031(4) 0.30469(18) 0.0612(13) Uani 1 1 d . . . . .
H11 H 0.409901 0.625050 0.301722 0.073 Uiso 1 1 calc R U . . .
C12 C 0.1575(9) 0.6288(4) 0.34054(18) 0.0590(12) Uani 1 1 d . . . . .
H12 H 0.007210 0.606490 0.344704 0.071 Uiso 1 1 calc R U . . .
C13 C 0.2674(9) 0.6908(4) 0.37451(18) 0.0593(12) Uani 1 1 d . . . . .
H13 H 0.428550 0.701496 0.367045 0.071 Uiso 1 1 calc R U . . .
C14 C 0.2520(12) 0.6375(5) 0.41863(19) 0.0676(14) Uani 1 1 d . . . . .
H14A H 0.356401 0.673026 0.438382 0.081 Uiso 1 1 calc R U . . .
H14B H 0.098397 0.645912 0.429890 0.081 Uiso 1 1 calc R U . . .
C15 C 0.3090(11) 0.5212(5) 0.41640(19) 0.0671(14) Uani 1 1 d . . . . .
H15 H 0.198006 0.476285 0.404529 0.081 Uiso 1 1 calc R U . . .
C16 C 0.4946(10) 0.4752(5) 0.4290(2) 0.0696(15) Uani 1 1 d . . . . .
C17 C 0.5316(9) 0.3602(5) 0.42117(18) 0.0601(13) Uani 1 1 d . . . . .
C18 C 0.2665(11) 0.2523(5) 0.46396(18) 0.0658(14) Uani 1 1 d . . . . .
H18A H 0.126798 0.211797 0.462965 0.099 Uiso 1 1 calc R U . . .
H18B H 0.244613 0.315828 0.481213 0.099 Uiso 1 1 calc R U . . .
H18C H 0.384924 0.208765 0.476503 0.099 Uiso 1 1 calc R U . . .
C19 C 0.5316(8) 0.0176(4) 0.41448(16) 0.0506(11) Uani 1 1 d . . . . .
C20 C 0.7432(10) -0.0408(4) 0.42746(16) 0.0577(12) Uani 1 1 d . . . . .
H20 H 0.784527 -0.090894 0.404231 0.069 Uiso 1 1 calc R U . . .
C21 C 0.7064(13) -0.1038(6) 0.4676(2) 0.0782(17) Uani 1 1 d . . . . .
H21A H 0.576586 -0.150246 0.463942 0.117 Uiso 1 1 calc R U . . .
H21B H 0.679259 -0.055374 0.491245 0.117 Uiso 1 1 calc R U . . .
H21C H 0.839587 -0.146505 0.473511 0.117 Uiso 1 1 calc R U . . .
C22 C 0.0352(9) 0.2185(6) 0.32101(19) 0.0674(15) Uani 1 1 d . . . . .
H22A H -0.040252 0.287213 0.320444 0.101 Uiso 1 1 calc R U . . .
H22B H 0.008485 0.184269 0.348392 0.101 Uiso 1 1 calc R U . . .
H22C H -0.023827 0.173822 0.298240 0.101 Uiso 1 1 calc R U . . .
C23 C -0.0744(11) 0.5091(6) 0.2736(2) 0.0748(17) Uani 1 1 d . . . . .
H23A H -0.171063 0.570663 0.278107 0.112 Uiso 1 1 calc R U . . .
H23B H -0.087343 0.461102 0.297832 0.112 Uiso 1 1 calc R U . . .
H23C H -0.120465 0.472311 0.247726 0.112 Uiso 1 1 calc R U . . .
C24 C 0.6843(14) 0.5286(8) 0.4513(4) 0.133(4) Uani 1 1 d . . . . .
H24A H 0.824756 0.512882 0.436524 0.199 Uiso 1 1 calc R U . . .
H24B H 0.693332 0.502736 0.480515 0.199 Uiso 1 1 calc R U . . .
H24C H 0.659241 0.605069 0.451452 0.199 Uiso 1 1 calc R U . . .

loop_
_atom_site_aniso_label
_atom_site_aniso_U_11
_atom_site_aniso_U_22
_atom_site_aniso_U_33
_atom_site_aniso_U_23
_atom_site_aniso_U_13
_atom_site_aniso_U_12
O1 0.047(2) 0.067(2) 0.114(3) -0.004(2) 0.004(2) -0.0048(19)
N1 0.045(2) 0.059(3) 0.061(2) 0.0019(19) -0.0011(17) -0.0033(19)
C1 0.042(3) 0.058(3) 0.070(3) 0.002(2) 0.001(2) 0.003(2)
O2 0.046(2) 0.064(2) 0.107(3) 0.001(2) -0.007(2) 0.0007(18)
C2 0.044(3) 0.062(3) 0.063(3) 0.001(2) -0.004(2) -0.002(2)
O3 0.048(2) 0.056(2) 0.103(3) -0.006(2) -0.0054(19) -0.0007(18)
C3 0.043(3) 0.059(3) 0.066(3) 0.003(2) 0.006(2) -0.004(2)
O4 0.058(2) 0.073(2) 0.062(2) -0.0033(18) -0.0010(16) 0.008(2)
C4 0.043(3) 0.057(3) 0.058(3) 0.000(2) 0.003(2) -0.001(2)
O5 0.059(2) 0.057(2) 0.099(3) -0.006(2) -0.013(2) 0.000(2)
C5 0.047(3) 0.058(3) 0.065(3) 0.003(2) 0.006(2) -0.003(2)
C6 0.047(3) 0.058(3) 0.062(3) 0.001(2) 0.002(2) 0.001(2)
C7 0.054(3) 0.066(3) 0.057(3) 0.000(2) 0.001(2) -0.002(2)
C8 0.066(3) 0.063(3) 0.068(3) 0.002(3) -0.002(3) -0.004(3)
C9 0.058(3) 0.061(3) 0.070(3) 0.005(3) -0.005(3) -0.002(3)
C10 0.057(3) 0.056(3) 0.075(3) 0.004(3) -0.009(3) 0.001(3)
C11 0.050(3) 0.057(3) 0.076(3) -0.001(2) -0.004(3) 0.002(2)
C12 0.051(3) 0.052(3) 0.075(3) -0.001(2) 0.006(2) -0.003(2)
C13 0.049(3) 0.053(3) 0.075(3) -0.001(2) 0.002(2) -0.003(2)
C14 0.071(4) 0.061(3) 0.071(3) -0.003(3) 0.010(3) -0.003(3)
C15 0.071(4) 0.061(3) 0.069(3) -0.004(3) 0.008(3) -0.006(3)
C16 0.055(3) 0.062(3) 0.093(4) -0.005(3) 0.012(3) -0.006(3)
C17 0.046(3) 0.060(3) 0.075(3) 0.000(3) 0.002(2) -0.002(2)
C18 0.060(3) 0.069(3) 0.068(3) -0.007(2) 0.008(3) -0.007(3)
C19 0.046(3) 0.052(3) 0.053(2) -0.004(2) 0.004(2) -0.002(2)
C20 0.055(3) 0.054(3) 0.064(3) -0.005(2) 0.003(2) 0.000(2)
C21 0.075(4) 0.082(4) 0.078(4) 0.012(3) -0.006(3) -0.001(3)
C22 0.043(3) 0.091(4) 0.068(3) 0.003(3) 0.000(2) -0.008(3)
C23 0.058(3) 0.077(4) 0.089(4) -0.012(3) -0.002(3) -0.004(3)
C24 0.061(5) 0.095(6) 0.243(13) -0.054(7) -0.004(6) -0.006(4)

loop_
_atom_type_symbol
_atom_type_description
_atom_type_scat_dispersion_real
_atom_type_scat_dispersion_imag
_atom_type_scat_source
C C 0.0181 0.0091 'International Tables Vol C Tables 4.2.6.8 and 6.1.1.4'
H H 0.0000 0.0000 'International Tables Vol C Tables 4.2.6.8 and 6.1.1.4'
N N 0.0311 0.0180 'International Tables Vol C Tables 4.2.6.8 and 6.1.1.4'
O O 0.0492 0.0322 'International Tables Vol C Tables 4.2.6.8 and 6.1.1.4'

loop_
_geom_angle_atom_site_label_1
_geom_angle_atom_site_label_2
_geom_angle_atom_site_label_3
_geom_angle
_geom_angle_site_symmetry_1
_geom_angle_site_symmetry_3
_geom_angle_publ_flag
C19 N1 C2 123.9(5) . . ?
C17 C1 C2 113.6(4) . . ?
C17 C1 C18 109.2(5) . . ?
C2 C1 C18 112.2(5) . . ?
C17 C1 H1 107.2 . . ?
C2 C1 H1 107.2 . . ?
C18 C1 H1 107.2 . . ?
C20 O2 H2A 109.5 . . ?
N1 C2 C3 110.0(4) . . ?
N1 C2 C1 111.5(4) . . ?
C3 C2 C1 112.3(5) . . ?
N1 C2 H2 107.6 . . ?
C3 C2 H2 107.6 . . ?
C1 C2 H2 107.6 . . ?
C4 C3 C2 126.1(5) . . ?
C4 C3 H3 116.9 . . ?
C2 C3 H3 116.9 . . ?
C7 O4 H4 109.5 . . ?
C3 C4 C5 119.8(5) . . ?
C3 C4 C22 122.3(5) . . ?
C5 C4 C22 117.8(5) . . ?
C13 O5 H8 99(5) . . ?
C6 C5 C4 127.4(5) . . ?
C6 C5 H5 116.3 . . ?
C4 C5 H5 116.3 . . ?
C5 C6 C7 124.0(5) . . ?
C5 C6 H6 118.0 . . ?
C7 C6 H6 118.0 . . ?
O4 C7 C6 112.7(5) . . ?
O4 C7 C8 110.6(4) . . ?
C6 C7 C8 110.3(5) . . ?
O4 C7 H7 107.7 . . ?
C6 C7 H7 107.7 . . ?
C8 C7 H7 107.7 . . ?
C9 C8 C7 112.5(5) . . ?
C9 C8 H8A 109.1 . . ?
C7 C8 H8A 109.1 . . ?
C9 C8 H8B 109.1 . . ?
C7 C8 H8B 109.1 . . ?
H8A C8 H8B 107.8 . . ?
C10 C9 C8 128.3(6) . . ?
C10 C9 H9 115.8 . . ?
C8 C9 H9 115.8 . . ?
C9 C10 C11 119.3(6) . . ?
C9 C10 C23 123.6(6) . . ?
C11 C10 C23 117.1(6) . . ?
C12 C11 C10 127.0(6) . . ?
C12 C11 H11 116.5 . . ?
C10 C11 H11 116.5 . . ?
C11 C12 C13 123.1(5) . . ?
C11 C12 H12 118.4 . . ?
C13 C12 H12 118.4 . . ?
O5 C13 C12 107.5(5) . . ?
O5 C13 C14 108.8(5) . . ?
C12 C13 C14 113.1(5) . . ?
O5 C13 H13 109.1 . . ?
C12 C13 H13 109.1 . . ?
C14 C13 H13 109.1 . . ?
C15 C14 C13 111.6(5) . . ?
C15 C14 H14A 109.3 . . ?
C13 C14 H14A 109.3 . . ?
C15 C14 H14B 109.3 . . ?
C13 C14 H14B 109.3 . . ?
H14A C14 H14B 108.0 . . ?
C16 C15 C14 127.4(6) . . ?
C16 C15 H15 116.3 . . ?
C14 C15 H15 116.3 . . ?
C15 C16 C17 120.4(6) . . ?
C15 C16 C24 125.6(6) . . ?
C17 C16 C24 114.0(6) . . ?
O1 C17 C16 119.6(5) . . ?
O1 C17 C1 119.7(5) . . ?
C16 C17 C1 120.5(5) . . ?
C1 C18 H18A 109.5 . . ?
C1 C18 H18B 109.5 . . ?
H18A C18 H18B 109.5 . . ?
C1 C18 H18C 109.5 . . ?
H18A C18 H18C 109.5 . . ?
H18B C18 H18C 109.5 . . ?
O3 C19 N1 124.3(5) . . ?
O3 C19 C20 119.9(5) . . ?
N1 C19 C20 115.8(4) . . ?
O2 C20 C21 111.0(5) . . ?
O2 C20 C19 109.3(4) . . ?
C21 C20 C19 111.2(5) . . ?
O2 C20 H20 108.4 . . ?
C21 C20 H20 108.4 . . ?
C19 C20 H20 108.4 . . ?
C20 C21 H21A 109.5 . . ?
C20 C21 H21B 109.5 . . ?
H21A C21 H21B 109.5 . . ?
C20 C21 H21C 109.5 . . ?
H21A C21 H21C 109.5 . . ?
H21B C21 H21C 109.5 . . ?
C4 C22 H22A 109.5 . . ?
C4 C22 H22B 109.5 . . ?
H22A C22 H22B 109.5 . . ?
C4 C22 H22C 109.5 . . ?
H22A C22 H22C 109.5 . . ?
H22B C22 H22C 109.5 . . ?
C10 C23 H23A 109.5 . . ?
C10 C23 H23B 109.5 . . ?
H23A C23 H23B 109.5 . . ?
C10 C23 H23C 109.5 . . ?
H23A C23 H23C 109.5 . . ?
H23B C23 H23C 109.5 . . ?
C16 C24 H24A 109.5 . . ?
C16 C24 H24B 109.5 . . ?
H24A C24 H24B 109.5 . . ?
C16 C24 H24C 109.5 . . ?
H24A C24 H24C 109.5 . . ?
H24B C24 H24C 109.5 . . ?

loop_
_geom_bond_atom_site_label_1
_geom_bond_atom_site_label_2
_geom_bond_distance
_geom_bond_site_symmetry_2
_geom_bond_publ_flag
O1 C17 1.232(7) . ?
N1 C19 1.328(7) . ?
N1 C2 1.473(7) . ?
C1 C17 1.522(8) . ?
C1 C2 1.532(8) . ?
C1 C18 1.532(8) . ?
C1 H1 1.0000 . ?
O2 C20 1.415(7) . ?
O2 H2A 0.83(10) . ?
C2 C3 1.499(8) . ?
C2 H2 1.0000 . ?
O3 C19 1.240(7) . ?
C3 C4 1.324(8) . ?
C3 H3 0.9500 . ?
O4 C7 1.431(7) . ?
O4 H4 0.98(9) . ?
C4 C5 1.478(8) . ?
C4 C22 1.509(8) . ?
O5 C13 1.439(7) . ?
O5 H8 0.87(9) . ?
C5 C6 1.326(8) . ?
C5 H5 0.9500 . ?
C6 C7 1.498(8) . ?
C6 H6 0.9500 . ?
C7 C8 1.539(8) . ?
C7 H7 1.0000 . ?
C8 C9 1.488(8) . ?
C8 H8A 0.9900 . ?
C8 H8B 0.9900 . ?
C9 C10 1.337(9) . ?
C9 H9 0.9500 . ?
C10 C11 1.458(8) . ?
C10 C23 1.492(9) . ?
C11 C12 1.324(8) . ?
C11 H11 0.9500 . ?
C12 C13 1.482(8) . ?
C12 H12 0.9500 . ?
C13 C14 1.550(9) . ?
C13 H13 1.0000 . ?
C14 C15 1.512(8) . ?
C14 H14A 0.9900 . ?
C14 H14B 0.9900 . ?
C15 C16 1.314(9) . ?
C15 H15 0.9500 . ?
C16 C17 1.493(9) . ?
C16 C24 1.495(11) . ?
C18 H18A 0.9800 . ?
C18 H18B 0.9800 . ?
C18 H18C 0.9800 . ?
C19 C20 1.521(8) . ?
C20 C21 1.512(9) . ?
C20 H20 1.0000 . ?
C21 H21A 0.9800 . ?
C21 H21B 0.9800 . ?
C21 H21C 0.9800 . ?
C22 H22A 0.9800 . ?
C22 H22B 0.9800 . ?
C22 H22C 0.9800 . ?
C23 H23A 0.9800 . ?
C23 H23B 0.9800 . ?
C23 H23C 0.9800 . ?
C24 H24A 0.9800 . ?
C24 H24B 0.9800 . ?
C24 H24C 0.9800 . ?
